data_4118792
loop_
_publ_author_name
'Raymond T. Gephart'
'Claire L. McMullin'
'Nicholas G. Sapiezynski'
'Eun Sil Jang'
'Mae Joanne B. Aguila'
'Thomas R. Cundari'
'Timothy H. Warren'

_publ_contact_author 'Timothy H. Warren'
_publ_contact_author_email thw@georgetown.edu
_publ_section_title
;
 Reaction of CuIwith Dialkyl Peroxides: CuII-Alkoxides, Alkoxy Radicals,
 and Catalytic C-H Etherification
;
_journal_name_full 'Journal of the American Chemical Society'
_journal_page_first 17350
_journal_page_last 17353
_journal_paper_doi 10.1021/ja3053688
_journal_volume 134
_journal_year 2012
_chemical_formula_moiety 'C22 H18 Cl4 Cu N3'
_chemical_formula_sum 'C22 H18 Cl4 Cu N3'
_chemical_formula_weight 529.73
_chemical_name_common '[Cl2NN]Cu(py)'
_chemical_name_systematic
; 
 ? 
;
_space_group_IT_number 2
_symmetry_cell_setting triclinic
_symmetry_space_group_name_Hall '-P 1'
_symmetry_space_group_name_H-M 'P -1'
_atom_sites_solution_hydrogens geom
_atom_sites_solution_primary direct
_atom_sites_solution_secondary difmap
_audit_creation_method SHELXL-97
_cell_angle_alpha 66.302(2)
_cell_angle_beta 82.377(2)
_cell_angle_gamma 79.641(2)
_cell_formula_units_Z 2
_cell_length_a 7.7863(12)
_cell_length_b 11.9160(19)
_cell_length_c 14.044(2)
_cell_measurement_reflns_used 5512
_cell_measurement_temperature 248(2)
_cell_measurement_theta_max 27.2865
_cell_measurement_theta_min 2.6655
_cell_volume 1171.1(3)
_computing_cell_refinement 'Bruker APEXII'
_computing_data_collection 'Bruker APEXII'
_computing_data_reduction 'Bruker APEXII'
_computing_molecular_graphics 'ORTEP-3 for Windows; Ferrugia  L J (1997), J. Appl. Cryst. 30, 565'
_computing_publication_material 'Bruker SHELXTL'
_computing_structure_refinement 'SHELXL-97 (Sheldrick, 1997)'
_computing_structure_solution 'SHELXS-97 (Sheldrick, 1990)'
_diffrn_ambient_temperature 248(2)
_diffrn_measured_fraction_theta_full 0.988
_diffrn_measured_fraction_theta_max 0.988
_diffrn_radiation_monochromator graphite
_diffrn_radiation_source 'fine-focus sealed tube'
_diffrn_radiation_type MoK\a
_diffrn_radiation_wavelength 0.71073
_diffrn_reflns_av_R_equivalents 0.0288
_diffrn_reflns_av_sigmaI/netI 0.0343
_diffrn_reflns_limit_h_max 9
_diffrn_reflns_limit_h_min -9
_diffrn_reflns_limit_k_max 15
_diffrn_reflns_limit_k_min -15
_diffrn_reflns_limit_l_max 17
_diffrn_reflns_limit_l_min -17
_diffrn_reflns_number 13225
_diffrn_reflns_theta_full 27.00
_diffrn_reflns_theta_max 27.00
_diffrn_reflns_theta_min 1.88
_exptl_absorpt_coefficient_mu 1.403
_exptl_absorpt_correction_T_max 0.6783
_exptl_absorpt_correction_T_min 0.5125
_exptl_absorpt_correction_type multi-scan
_exptl_absorpt_process_details 'SADABS based on Blessing's method; Blessing, Acta Cryst. (1995) A51 33-38'
_exptl_crystal_colour Yellow
_exptl_crystal_density_diffrn 1.502
_exptl_crystal_description Block
_exptl_crystal_F_000 536
_exptl_crystal_size_max 0.55
_exptl_crystal_size_mid 0.32
_exptl_crystal_size_min 0.30
_refine_diff_density_max 1.241
_refine_diff_density_min -0.613
_refine_diff_density_rms 0.110
_refine_ls_extinction_method none
_refine_ls_goodness_of_fit_ref 1.068
_refine_ls_hydrogen_treatment constr
_refine_ls_matrix_type full
_refine_ls_number_parameters 273
_refine_ls_number_reflns 5043
_refine_ls_number_restraints 0
_refine_ls_restrained_S_all 1.068
_refine_ls_R_factor_all 0.0556
_refine_ls_R_factor_gt 0.0456
_refine_ls_shift/su_max 0.001
_refine_ls_shift/su_mean 0.000
_refine_ls_structure_factor_coef Fsqd
_refine_ls_weighting_details 'calc w=1/[\s^2^(Fo^2^)+(0.0855P)^2^+0.3759P] where P=(Fo^2^+2Fc^2^)/3'
_refine_ls_weighting_scheme calc
_refine_ls_wR_factor_gt 0.1335
_refine_ls_wR_factor_ref 0.1390
_reflns_number_gt 4151
_reflns_number_total 5043
_reflns_threshold_expression >2sigma(I)
_cod_data_source_file ja3053688_si_002.cif
_cod_data_source_block cmpd_2
_cod_original_cell_volume 1171.0(3)
_cod_database_code 4118792

loop_
_symmetry_equiv_pos_as_xyz
'x, y, z'
'-x, -y, -z'

loop_
_atom_site_label
_atom_site_type_symbol
_atom_site_fract_x
_atom_site_fract_y
_atom_site_fract_z
_atom_site_U_iso_or_equiv
_atom_site_adp_type
_atom_site_occupancy
_atom_site_symmetry_multiplicity
_atom_site_calc_flag
_atom_site_refinement_flags
Cu1 Cu 0.73568(4) 0.77268(3) 0.72395(3) 0.03688(14) Uani 1 1 d .
Cl1 Cl 0.93875(12) 0.47700(9) 0.89617(7) 0.0603(2) Uani 1 1 d .
Cl4 Cl 0.83973(13) 0.81284(9) 0.93999(8) 0.0675(3) Uani 1 1 d .
Cl3 Cl 0.33178(13) 1.07267(9) 0.67998(8) 0.0653(3) Uani 1 1 d .
N1 N 0.6461(3) 0.6146(2) 0.76221(18) 0.0359(5) Uani 1 1 d .
N3 N 0.9444(3) 0.8072(2) 0.63416(18) 0.0365(5) Uani 1 1 d .
N2 N 0.5625(3) 0.8409(2) 0.80376(18) 0.0349(5) Uani 1 1 d .
C22 C 1.0956(4) 0.8046(3) 0.6712(2) 0.0465(7) Uani 1 1 d .
H22 H 1.0975 0.7862 0.7428 0.056 Uiso 1 1 calc R
C6 C 0.7571(4) 0.5276(2) 0.7305(2) 0.0377(6) Uani 1 1 d .
C2 C 0.4047(4) 0.6659(3) 0.8688(2) 0.0379(6) Uani 1 1 d .
H2 H 0.3012 0.6386 0.9070 0.045 Uiso 1 1 calc R
C3 C 0.4355(4) 0.7802(3) 0.8640(2) 0.0359(6) Uani 1 1 d .
C12 C 0.5921(4) 0.9515(2) 0.8075(2) 0.0359(6) Uani 1 1 d .
C7 C 0.9044(4) 0.4599(3) 0.7832(3) 0.0428(7) Uani 1 1 d .
C1 C 0.5052(4) 0.5860(3) 0.8251(2) 0.0367(6) Uani 1 1 d .
C4 C 0.4487(5) 0.4614(3) 0.8553(3) 0.0531(8) Uani 1 1 d .
H4A H 0.4158 0.4541 0.7940 0.080 Uiso 1 1 calc R
H4B H 0.3492 0.4527 0.9060 0.080 Uiso 1 1 calc R
H4C H 0.5445 0.3971 0.8855 0.080 Uiso 1 1 calc R
Cl2 Cl 0.56041(17) 0.59551(11) 0.56695(9) 0.0811(3) Uani 1 1 d .
C17 C 0.7260(4) 0.9533(3) 0.8635(2) 0.0442(7) Uani 1 1 d .
C5 C 0.3181(5) 0.8348(3) 0.9335(3) 0.0522(8) Uani 1 1 d .
H5A H 0.3890 0.8528 0.9761 0.078 Uiso 1 1 calc R
H5B H 0.2409 0.7762 0.9782 0.078 Uiso 1 1 calc R
H5C H 0.2488 0.9107 0.8910 0.078 Uiso 1 1 calc R
C13 C 0.5017(4) 1.0673(3) 0.7502(2) 0.0432(7) Uani 1 1 d .
C21 C 1.2474(4) 0.8276(4) 0.6096(3) 0.0568(9) Uani 1 1 d .
H21 H 1.3511 0.8245 0.6386 0.068 Uiso 1 1 calc R
C10 C 0.8578(6) 0.4344(3) 0.6030(3) 0.0640(10) Uani 1 1 d .
H10 H 0.8409 0.4259 0.5414 0.077 Uiso 1 1 calc R
C20 C 1.2459(5) 0.8553(4) 0.5051(3) 0.0593(9) Uani 1 1 d .
H20 H 1.3478 0.8728 0.4608 0.071 Uiso 1 1 calc R
C18 C 0.9472(4) 0.8318(3) 0.5328(2) 0.0487(7) Uani 1 1 d .
H18 H 0.8433 0.8321 0.5054 0.058 Uiso 1 1 calc R
C11 C 0.7388(5) 0.5120(3) 0.6389(3) 0.0495(7) Uani 1 1 d .
C14 C 0.5447(5) 1.1765(3) 0.7460(3) 0.0567(9) Uani 1 1 d .
H14 H 0.4804 1.2526 0.7068 0.068 Uiso 1 1 calc R
C8 C 1.0262(5) 0.3821(3) 0.7484(3) 0.0600(9) Uani 1 1 d .
H8 H 1.1248 0.3381 0.7861 0.072 Uiso 1 1 calc R
C16 C 0.7729(5) 1.0618(3) 0.8593(3) 0.0564(9) Uani 1 1 d .
H16 H 0.8659 1.0594 0.8968 0.068 Uiso 1 1 calc R
C15 C 0.6820(6) 1.1735(3) 0.7996(3) 0.0610(10) Uani 1 1 d .
H15 H 0.7139 1.2479 0.7954 0.073 Uiso 1 1 calc R
C19 C 1.0931(5) 0.8567(4) 0.4666(3) 0.0576(9) Uani 1 1 d .
H19 H 1.0884 0.8746 0.3953 0.069 Uiso 1 1 calc R
C9 C 1.0012(5) 0.3701(3) 0.6586(3) 0.0665(11) Uani 1 1 d .
H9 H 1.0830 0.3172 0.6346 0.080 Uiso 1 1 calc R

loop_
_atom_site_aniso_label
_atom_site_aniso_U_11
_atom_site_aniso_U_22
_atom_site_aniso_U_33
_atom_site_aniso_U_23
_atom_site_aniso_U_13
_atom_site_aniso_U_12
Cu1 0.0354(2) 0.0331(2) 0.0451(2) -0.01920(16) 0.00093(14) -0.00489(13)
Cl1 0.0527(5) 0.0678(6) 0.0628(5) -0.0271(4) -0.0181(4) -0.0001(4)
Cl4 0.0658(6) 0.0566(5) 0.0798(6) -0.0226(5) -0.0354(5) 0.0050(4)
Cl3 0.0649(6) 0.0566(5) 0.0678(6) -0.0177(4) -0.0282(4) 0.0102(4)
N1 0.0369(13) 0.0294(11) 0.0454(13) -0.0191(10) -0.0046(10) -0.0024(9)
N3 0.0381(13) 0.0330(12) 0.0406(12) -0.0177(10) -0.0012(9) -0.0031(9)
N2 0.0361(12) 0.0301(11) 0.0414(12) -0.0183(9) -0.0026(9) -0.0014(9)
C22 0.0433(17) 0.0551(19) 0.0412(15) -0.0200(14) -0.0042(12) -0.0030(14)
C6 0.0405(15) 0.0281(13) 0.0477(16) -0.0182(12) -0.0005(12) -0.0057(11)
C2 0.0323(14) 0.0400(15) 0.0416(15) -0.0163(12) 0.0007(11) -0.0068(11)
C3 0.0337(14) 0.0396(14) 0.0344(13) -0.0160(11) -0.0038(10) 0.0000(11)
C12 0.0394(15) 0.0323(13) 0.0393(14) -0.0195(11) 0.0005(11) -0.0023(11)
C7 0.0381(16) 0.0356(14) 0.0559(17) -0.0192(13) -0.0024(13) -0.0055(12)
C1 0.0355(14) 0.0349(14) 0.0426(14) -0.0155(11) -0.0084(11) -0.0070(11)
C4 0.054(2) 0.0397(17) 0.070(2) -0.0239(15) 0.0008(16) -0.0160(14)
Cl2 0.1019(9) 0.0787(7) 0.0771(7) -0.0470(6) -0.0431(6) 0.0187(6)
C17 0.0477(17) 0.0423(16) 0.0462(16) -0.0209(13) -0.0056(13) -0.0048(13)
C5 0.054(2) 0.0509(18) 0.0528(18) -0.0270(15) 0.0107(15) -0.0042(15)
C13 0.0505(18) 0.0348(14) 0.0424(15) -0.0167(12) -0.0046(13) 0.0041(12)
C21 0.0382(18) 0.071(2) 0.060(2) -0.0255(18) -0.0037(14) -0.0047(16)
C10 0.090(3) 0.0483(19) 0.063(2) -0.0361(17) 0.008(2) -0.0103(19)
C20 0.047(2) 0.068(2) 0.056(2) -0.0225(17) 0.0118(15) -0.0053(16)
C18 0.0464(18) 0.059(2) 0.0460(17) -0.0259(15) -0.0087(13) -0.0029(14)
C11 0.063(2) 0.0361(15) 0.0542(18) -0.0223(14) -0.0074(15) -0.0034(14)
C14 0.078(3) 0.0335(16) 0.0540(19) -0.0178(14) 0.0018(17) 0.0007(15)
C8 0.047(2) 0.0429(18) 0.087(3) -0.0274(18) 0.0002(17) 0.0038(14)
C16 0.064(2) 0.059(2) 0.062(2) -0.0379(17) -0.0023(16) -0.0173(17)
C15 0.087(3) 0.0421(18) 0.066(2) -0.0322(17) 0.0076(19) -0.0205(18)
C19 0.061(2) 0.071(2) 0.0416(17) -0.0272(16) 0.0005(15) -0.0006(17)
C9 0.065(2) 0.048(2) 0.090(3) -0.039(2) 0.013(2) 0.0023(17)

loop_
_atom_type_symbol
_atom_type_description
_atom_type_scat_dispersion_real
_atom_type_scat_dispersion_imag
_atom_type_scat_source
C C 0.0033 0.0016 'International Tables Vol C Tables 4.2.6.8 and 6.1.1.4'
H H 0.0000 0.0000 'International Tables Vol C Tables 4.2.6.8 and 6.1.1.4'
N N 0.0061 0.0033 'International Tables Vol C Tables 4.2.6.8 and 6.1.1.4'
Cl Cl 0.1484 0.1585 'International Tables Vol C Tables 4.2.6.8 and 6.1.1.4'
Cu Cu 0.3201 1.2651 'International Tables Vol C Tables 4.2.6.8 and 6.1.1.4'

loop_
_geom_angle_atom_site_label_1
_geom_angle_atom_site_label_2
_geom_angle_atom_site_label_3
_geom_angle
N2 Cu1 N3 141.87(10)
N2 Cu1 N1 97.70(9)
N3 Cu1 N1 120.39(9)
C1 N1 C6 121.9(2)
C1 N1 Cu1 122.50(18)
C6 N1 Cu1 114.92(18)
C18 N3 C22 116.8(3)
C18 N3 Cu1 121.8(2)
C22 N3 Cu1 121.40(19)
C3 N2 C12 120.7(2)
C3 N2 Cu1 122.77(18)
C12 N2 Cu1 115.83(17)
N3 C22 C21 123.0(3)
N3 C22 H22 118.5
C21 C22 H22 118.5
C7 C6 C11 115.4(3)
C7 C6 N1 121.3(3)
C11 C6 N1 123.0(3)
C3 C2 C1 129.7(3)
C3 C2 H2 115.1
C1 C2 H2 115.1
N2 C3 C2 123.9(2)
N2 C3 C5 119.0(3)
C2 C3 C5 117.1(3)
C17 C12 C13 115.5(3)
C17 C12 N2 121.0(3)
C13 C12 N2 123.3(3)
C8 C7 C6 122.9(3)
C8 C7 Cl1 119.0(3)
C6 C7 Cl1 118.0(2)
N1 C1 C2 123.0(2)
N1 C1 C4 119.9(3)
C2 C1 C4 117.1(3)
C1 C4 H4A 109.5
C1 C4 H4B 109.5
H4A C4 H4B 109.5
C1 C4 H4C 109.5
H4A C4 H4C 109.5
H4B C4 H4C 109.5
C16 C17 C12 122.8(3)
C16 C17 Cl4 119.1(3)
C12 C17 Cl4 118.2(2)
C3 C5 H5A 109.5
C3 C5 H5B 109.5
H5A C5 H5B 109.5
C3 C5 H5C 109.5
H5A C5 H5C 109.5
H5B C5 H5C 109.5
C14 C13 C12 122.7(3)
C14 C13 Cl3 119.1(3)
C12 C13 Cl3 118.3(2)
C20 C21 C22 119.0(3)
C20 C21 H21 120.5
C22 C21 H21 120.5
C9 C10 C11 119.2(4)
C9 C10 H10 120.4
C11 C10 H10 120.4
C19 C20 C21 118.5(3)
C19 C20 H20 120.7
C21 C20 H20 120.7
N3 C18 C19 123.4(3)
N3 C18 H18 118.3
C19 C18 H18 118.3
C10 C11 C6 122.7(3)
C10 C11 Cl2 119.0(3)
C6 C11 Cl2 118.3(2)
C15 C14 C13 119.6(3)
C15 C14 H14 120.2
C13 C14 H14 120.2
C9 C8 C7 119.2(4)
C9 C8 H8 120.4
C7 C8 H8 120.4
C15 C16 C17 119.3(3)
C15 C16 H16 120.3
C17 C16 H16 120.3
C14 C15 C16 120.1(3)
C14 C15 H15 119.9
C16 C15 H15 119.9
C18 C19 C20 119.2(3)
C18 C19 H19 120.4
C20 C19 H19 120.4
C8 C9 C10 120.6(3)
C8 C9 H9 119.7
C10 C9 H9 119.7

loop_
_geom_bond_atom_site_label_1
_geom_bond_atom_site_label_2
_geom_bond_distance
Cu1 N2 1.916(2)
Cu1 N3 1.918(2)
Cu1 N1 1.970(2)
Cl1 C7 1.738(3)
Cl4 C17 1.736(3)
Cl3 C13 1.729(3)
N1 C1 1.317(4)
N1 C6 1.403(3)
N3 C18 1.331(4)
N3 C22 1.339(4)
N2 C3 1.327(4)
N2 C12 1.400(3)
C22 C21 1.370(5)
C22 H22 0.9400
C6 C7 1.388(4)
C6 C11 1.400(4)
C2 C3 1.398(4)
C2 C1 1.404(4)
C2 H2 0.9400
C3 C5 1.508(4)
C12 C17 1.395(4)
C12 C13 1.399(4)
C7 C8 1.387(4)
C1 C4 1.502(4)
C4 H4A 0.9700
C4 H4B 0.9700
C4 H4C 0.9700
Cl2 C11 1.734(4)
C17 C16 1.383(5)
C5 H5A 0.9700
C5 H5B 0.9700
C5 H5C 0.9700
C13 C14 1.379(5)
C21 C20 1.370(5)
C21 H21 0.9400
C10 C9 1.373(6)
C10 C11 1.381(5)
C10 H10 0.9400
C20 C19 1.365(5)
C20 H20 0.9400
C18 C19 1.364(5)
C18 H18 0.9400
C14 C15 1.374(6)
C14 H14 0.9400
C8 C9 1.368(6)
C8 H8 0.9400
C16 C15 1.378(5)
C16 H16 0.9400
C15 H15 0.9400
C19 H19 0.9400
C9 H9 0.9400

loop_
_geom_torsion_atom_site_label_1
_geom_torsion_atom_site_label_2
_geom_torsion_atom_site_label_3
_geom_torsion_atom_site_label_4
_geom_torsion
N2 Cu1 N1 C1 0.4(2)
N3 Cu1 N1 C1 178.7(2)
N2 Cu1 N1 C6 -170.5(2)
N3 Cu1 N1 C6 7.9(2)
N2 Cu1 N3 C18 -110.7(3)
N1 Cu1 N3 C18 71.9(3)
N2 Cu1 N3 C22 71.0(3)
N1 Cu1 N3 C22 -106.4(2)
N3 Cu1 N2 C3 -175.9(2)
N1 Cu1 N2 C3 1.8(2)
N3 Cu1 N2 C12 -5.1(3)
N1 Cu1 N2 C12 172.6(2)
C18 N3 C22 C21 1.0(5)
Cu1 N3 C22 C21 179.4(3)
C1 N1 C6 C7 -94.3(3)
Cu1 N1 C6 C7 76.6(3)
C1 N1 C6 C11 92.5(4)
Cu1 N1 C6 C11 -96.6(3)
C12 N2 C3 C2 -176.2(3)
Cu1 N2 C3 C2 -5.8(4)
C12 N2 C3 C5 2.5(4)
Cu1 N2 C3 C5 172.9(2)
C1 C2 C3 N2 8.5(5)
C1 C2 C3 C5 -170.3(3)
C3 N2 C12 C17 100.2(3)
Cu1 N2 C12 C17 -70.8(3)
C3 N2 C12 C13 -85.0(4)
Cu1 N2 C12 C13 104.0(3)
C11 C6 C7 C8 0.1(4)
N1 C6 C7 C8 -173.5(3)
C11 C6 C7 Cl1 178.6(2)
N1 C6 C7 Cl1 5.0(4)
C6 N1 C1 C2 171.5(3)
Cu1 N1 C1 C2 1.2(4)
C6 N1 C1 C4 -6.8(4)
Cu1 N1 C1 C4 -177.0(2)
C3 C2 C1 N1 -5.8(5)
C3 C2 C1 C4 172.5(3)
C13 C12 C17 C16 -3.0(4)
N2 C12 C17 C16 172.1(3)
C13 C12 C17 Cl4 178.0(2)
N2 C12 C17 Cl4 -6.9(4)
C17 C12 C13 C14 2.1(4)
N2 C12 C13 C14 -173.0(3)
C17 C12 C13 Cl3 -179.1(2)
N2 C12 C13 Cl3 5.8(4)
N3 C22 C21 C20 0.4(6)
C22 C21 C20 C19 -1.1(6)
C22 N3 C18 C19 -1.6(5)
Cu1 N3 C18 C19 -179.9(3)
C9 C10 C11 C6 -0.4(6)
C9 C10 C11 Cl2 178.6(3)
C7 C6 C11 C10 0.3(5)
N1 C6 C11 C10 173.8(3)
C7 C6 C11 Cl2 -178.8(2)
N1 C6 C11 Cl2 -5.2(4)
C12 C13 C14 C15 0.3(5)
Cl3 C13 C14 C15 -178.5(3)
C6 C7 C8 C9 -0.4(5)
Cl1 C7 C8 C9 -178.9(3)
C12 C17 C16 C15 1.6(5)
Cl4 C17 C16 C15 -179.4(3)
C13 C14 C15 C16 -1.8(5)
C17 C16 C15 C14 0.9(5)
N3 C18 C19 C20 0.8(6)
C21 C20 C19 C18 0.6(6)
C7 C8 C9 C10 0.3(6)
C11 C10 C9 C8 0.1(6)
